data_7059197
loop_
_publ_author_name
'Sim\~oes, Tatiana R. G.'
'do Pim, Walace D.'
'Metz, Karina C.'
'Ribeiro, Marcos A.'
'Valente, Daniel C. A.'
'Cardozo, Thiago M.'
'Pinheiro, Carlos B.'
'Pedroso, Emerson F.'
'Horta, Bruno A. C.'
'Pereira, Cynthia L. M.'
'de Souza, Gilmar P.'
'Stumpf, Humberto O.'

_publ_section_title
;
 Dinuclear copper(ii) complexes containing oxamate and blocking ligands:
 crystal structure, magnetic properties, and DFT calculations
;
_journal_issue 6
_journal_name_full 'New Journal of Chemistry'
_journal_page_first 2597
_journal_page_last 2608
_journal_paper_doi 10.1039/C9NJ05584C
_journal_volume 44
_journal_year 2020
_chemical_formula_moiety 'C13 H16 Cu2 N4 O8, 1.5(H2 O)'
_chemical_formula_sum 'C13 H19 Cu2 N4 O9.5'
_chemical_formula_weight 510.40
_space_group_crystal_system monoclinic
_space_group_IT_number 15
_space_group_name_Hall '-C 2yc'
_space_group_name_H-M_alt 'C 1 2/c 1'
_atom_sites_solution_hydrogens mixed
_atom_sites_solution_primary direct
_audit_creation_date 2019-11-05
_audit_creation_method
;
Olex2 1.3
(compiled Sep 10 2019 10:50:26 for OlexSys, GUI svn.r5938)
;
_audit_update_record
;
2020-01-07 deposited with the CCDC.	2020-01-13 downloaded from the CCDC.
;
_cell_angle_alpha 90
_cell_angle_beta 111.423(5)
_cell_angle_gamma 90
_cell_formula_units_Z 8
_cell_length_a 21.475(5)
_cell_length_b 6.751(5)
_cell_length_c 25.546(5)
_cell_measurement_reflns_used 6110
_cell_measurement_temperature 120.00(10)
_cell_measurement_theta_max 66.0807
_cell_measurement_theta_min 3.7143
_cell_volume 3448(3)
_computing_cell_refinement
'CrysAlisPro, Agilent Technologies, Version 1.171.35.15 (release 03-08-2011 CrysAlis171 .NET) (compiled Aug 3 2011,13:03:54)'
_computing_data_collection
'CrysAlisPro, Agilent Technologies, Version 1.171.35.15 (release 03-08-2011 CrysAlis171 .NET) (compiled Aug 3 2011,13:03:54)'
_computing_data_reduction
'CrysAlisPro, Agilent Technologies, Version 1.171.35.15 (release 03-08-2011 CrysAlis171 .NET) (compiled Aug 3 2011,13:03:54)'
_computing_molecular_graphics 'Olex2 1.3 (Dolomanov et al., 2009)'
_computing_publication_material 'Olex2 1.3 (Dolomanov et al., 2009)'
_computing_structure_refinement 'ShelXL (Sheldrick, 2015)'
_computing_structure_solution 'SHELXT 2018/2 (Sheldrick, 2015)'
_diffrn_ambient_temperature 120.00(10)
_diffrn_detector_area_resol_mean 10.4186
_diffrn_measured_fraction_theta_full 0.992
_diffrn_measured_fraction_theta_max 0.992
_diffrn_measurement_device_type 'Xcalibur, Atlas, Gemini ultra'
_diffrn_measurement_method '\w scans'
_diffrn_orient_matrix_UB_11 0.0051367000
_diffrn_orient_matrix_UB_12 -0.0168757000
_diffrn_orient_matrix_UB_13 -0.0584600000
_diffrn_orient_matrix_UB_21 0.0758238000
_diffrn_orient_matrix_UB_22 0.0390983000
_diffrn_orient_matrix_UB_23 0.0264978000
_diffrn_orient_matrix_UB_31 0.0128365000
_diffrn_orient_matrix_UB_32 -0.2240420000
_diffrn_orient_matrix_UB_33 0.0089968000
_diffrn_radiation_monochromator mirror
_diffrn_radiation_type 'Cu K\a'
_diffrn_radiation_wavelength 1.5418
_diffrn_reflns_av_R_equivalents 0.0541
_diffrn_reflns_av_unetI/netI 0.0356
_diffrn_reflns_Laue_measured_fraction_full 0.992
_diffrn_reflns_Laue_measured_fraction_max 0.992
_diffrn_reflns_limit_h_max 25
_diffrn_reflns_limit_h_min -25
_diffrn_reflns_limit_k_max 5
_diffrn_reflns_limit_k_min -7
_diffrn_reflns_limit_l_max 30
_diffrn_reflns_limit_l_min -30
_diffrn_reflns_number 17648
_diffrn_reflns_point_group_measured_fraction_full 0.992
_diffrn_reflns_point_group_measured_fraction_max 0.992
_diffrn_reflns_theta_full 66.185
_diffrn_reflns_theta_max 66.185
_diffrn_reflns_theta_min 3.717
_diffrn_source 'Enhance Ultra (Cu) X-ray Source'
_exptl_absorpt_coefficient_mu 3.643
_exptl_absorpt_correction_T_max 1.00000
_exptl_absorpt_correction_T_min 0.46892
_exptl_absorpt_correction_type multi-scan
_exptl_absorpt_process_details
'CrysAlisPro, Agilent Technologies, Version 1.171.35.15 (release 03-08-2011 CrysAlis171 .NET) (compiled Aug 3 2011,13:03:54) Empirical absorption correction using spherical harmonics, implemented in SCALE3 ABSPACK scaling algorithm.'
_exptl_crystal_colour blue
_exptl_crystal_colour_primary blue
_exptl_crystal_density_diffrn 1.967
_exptl_crystal_description prism
_exptl_crystal_F_000 2072
_exptl_crystal_size_max 0.21
_exptl_crystal_size_mid 0.17
_exptl_crystal_size_min 0.15
_refine_diff_density_max 0.606
_refine_diff_density_min -0.327
_refine_diff_density_rms 0.108
_refine_ls_extinction_method none
_refine_ls_goodness_of_fit_ref 1.082
_refine_ls_hydrogen_treatment mixed
_refine_ls_matrix_type full
_refine_ls_number_parameters 276
_refine_ls_number_reflns 2990
_refine_ls_number_restraints 5
_refine_ls_restrained_S_all 1.082
_refine_ls_R_factor_all 0.0471
_refine_ls_R_factor_gt 0.0379
_refine_ls_shift/su_max 0.001
_refine_ls_shift/su_mean 0.000
_refine_ls_structure_factor_coef Fsqd
_refine_ls_weighting_details 'w=1/[\s^2^(Fo^2^)+(0.0569P)^2^+2.5375P] where P=(Fo^2^+2Fc^2^)/3'
_refine_ls_weighting_scheme calc
_refine_ls_wR_factor_gt 0.0917
_refine_ls_wR_factor_ref 0.0987
_reflns_Friedel_coverage 0.000
_reflns_number_gt 2515
_reflns_number_total 2990
_reflns_threshold_expression 'I > 2\s(I)'
_cod_data_source_file c9nj05584c2.cif
_cod_data_source_block cuopcudapoh_4
_cod_depositor_comments
;Adding full bibliography for 7059197--7059199.cif.

 Adding full bibliography for 7059197--7059199.cif.
;
_cod_original_formula_sum 'C13 H19 Cu2 N4 O9.50'
_cod_database_code 7059197
_shelx_shelxl_version_number 2014/7
_shelx_space_group_comment
;
The symmetry employed for this shelxl refinement is uniquely defined
by the following loop, which should always be used as a source of
symmetry information in preference to the above space-group names.
They are only intended as comments.
;
_shelx_estimated_absorpt_t_max 0.611
_shelx_estimated_absorpt_t_min 0.515
_reflns_odcompleteness_completeness 97.09
_reflns_odcompleteness_iscentric 1
_reflns_odcompleteness_theta 66.97
_olex2_refinement_description
;
1. Fixed Uiso
 At 1.2 times of:
  All C(H) groups, All C(H,H) groups, All N(H,H) groups
 At 1.5 times of:
  All O(H,H,H,H,H,H) groups
2. Restrained distances
 HW1A-OW1
 0.85 with sigma of 0.02
 OW1-HW1B
 0.85 with sigma of 0.02
 HW2-OW2
 0.85 with sigma of 0.02
 H7A-O7
 0.85 with sigma of 0.02
 HW1B-HW1A
 1.55 with sigma of 0.02
3.a Ternary CH refined with riding coordinates:
 C12(H12)
3.b Secondary CH2 refined with riding coordinates:
 N4(H4A,H4B), C11(H11A,H11B), N3(H3A,H3B), C13(H13A,H13B)
3.c Aromatic/amide H refined with riding coordinates:
 C8(H8), C6(H6), C9(H9), C7(H7)
;
_olex2_submission_special_instructions 'No special instructions were received'

loop_
_space_group_symop_operation_xyz
'x, y, z'
'-x, y, -z+1/2'
'x+1/2, y+1/2, z'
'-x+1/2, y+1/2, -z+1/2'
'-x, -y, -z'
'x, -y, z-1/2'
'-x+1/2, -y+1/2, -z'
'x+1/2, -y+1/2, z-1/2'

loop_
_atom_site_label
_atom_site_type_symbol
_atom_site_fract_x
_atom_site_fract_y
_atom_site_fract_z
_atom_site_U_iso_or_equiv
_atom_site_adp_type
_atom_site_occupancy
_atom_site_site_symmetry_order
_atom_site_calc_flag
_atom_site_refinement_flags_posn
_atom_site_refinement_flags_adp
_atom_site_refinement_flags_occupancy
Cu1 Cu 0.53807(2) 0.30257(6) 0.54415(2) 0.02149(15) Uani 1 1 d . . .
O1 O 0.62409(11) 0.3401(3) 0.53319(9) 0.0231(4) Uani 1 1 d . . .
N2 N 0.44797(13) 0.2477(4) 0.53733(11) 0.0226(5) Uani 1 1 d . . .
O2 O 0.55342(11) 0.3502(3) 0.62354(9) 0.0250(5) Uani 1 1 d . . .
N1 N 0.50330(12) 0.2446(4) 0.46477(10) 0.0215(5) Uani 1 1 d . . .
C3 C 0.50121(17) 0.3076(4) 0.63488(13) 0.0242(6) Uani 1 1 d . . .
C10 C 0.40436(16) 0.1942(4) 0.48309(13) 0.0219(6) Uani 1 1 d . . .
C1 C 0.61776(15) 0.2973(4) 0.48325(13) 0.0219(6) Uani 1 1 d . . .
C2 C 0.54775(15) 0.2431(4) 0.44104(12) 0.0214(6) Uani 1 1 d . . .
C5 C 0.43517(16) 0.1894(4) 0.44238(13) 0.0229(6) Uani 1 1 d . . .
C4 C 0.43581(16) 0.2566(4) 0.58426(13) 0.0230(6) Uani 1 1 d . . .
O3 O 0.66415(11) 0.2907(3) 0.46484(9) 0.0255(5) Uani 1 1 d . . .
O4 O 0.54212(11) 0.2024(3) 0.39127(9) 0.0247(5) Uani 1 1 d . . .
O6 O 0.38235(11) 0.2283(3) 0.59187(9) 0.0268(5) Uani 1 1 d . . .
O5 O 0.49908(12) 0.3039(3) 0.68217(9) 0.0276(5) Uani 1 1 d . . .
C8 C 0.30114(16) 0.0877(4) 0.41172(14) 0.0269(7) Uani 1 1 d . . .
H8 H 0.2553 0.0521 0.4009 0.032 Uiso 1 1 calc R U .
C6 C 0.39864(16) 0.1328(5) 0.38739(13) 0.0263(7) Uani 1 1 d . . .
H6 H 0.4193 0.1295 0.3603 0.032 Uiso 1 1 calc R U .
C9 C 0.33656(16) 0.1455(4) 0.46698(14) 0.0252(6) Uani 1 1 d . . .
H9 H 0.3150 0.1519 0.4934 0.030 Uiso 1 1 calc R U .
C7 C 0.33150(16) 0.0809(5) 0.37216(14) 0.0284(7) Uani 1 1 d . . .
H7 H 0.3065 0.0410 0.3347 0.034 Uiso 1 1 calc R U .
Cu2 Cu 0.63274(2) 0.17767(6) 0.38631(2) 0.02338(16) Uani 1 1 d . . .
N4 N 0.58973(13) 0.0546(4) 0.31075(10) 0.0235(5) Uani 1 1 d . . .
H4A H 0.5732 -0.0649 0.3158 0.028 Uiso 1 1 calc R U .
H4B H 0.5541 0.1315 0.2909 0.028 Uiso 1 1 calc R U .
C11 C 0.74558(16) 0.0645(5) 0.35097(13) 0.0259(6) Uani 1 1 d . . .
H11A H 0.7913 0.0089 0.3631 0.031 Uiso 1 1 calc R U .
H11B H 0.7461 0.1965 0.3342 0.031 Uiso 1 1 calc R U .
N3 N 0.72537(13) 0.0851(4) 0.40019(11) 0.0260(6) Uani 1 1 d . . .
H3A H 0.7542 0.1710 0.4247 0.031 Uiso 1 1 calc R U .
H3B H 0.7308 -0.0346 0.4176 0.031 Uiso 1 1 calc R U .
C12 C 0.69735(15) -0.0705(5) 0.30726(12) 0.0238(6) Uani 1 1 d . . .
H12 H 0.6905 -0.1934 0.3264 0.029 Uiso 1 1 calc R U .
C13 C 0.62931(16) 0.0219(5) 0.27500(13) 0.0251(6) Uani 1 1 d . . .
H13A H 0.6359 0.1503 0.2590 0.030 Uiso 1 1 calc R U .
H13B H 0.6040 -0.0660 0.2434 0.030 Uiso 1 1 calc R U .
O7 O 0.72812(11) -0.1238(3) 0.26808(9) 0.0281(5) Uani 1 1 d D . .
OW1 O 0.64172(11) 0.4693(3) 0.34445(10) 0.0274(5) Uani 1 1 d D . .
OW3 O 0.65308(13) 0.4620(4) 0.72974(11) 0.0294(5) Uani 1 1 d . . .
OW2 O 0.5000 0.3749(5) 0.2500 0.0327(7) Uani 1 2 d DS T P
HW3A H 0.679(3) 0.534(8) 0.722(2) 0.049 Uiso 1 1 d . U .
HW3B H 0.622(3) 0.447(7) 0.700(2) 0.049 Uiso 1 1 d . U .
HW1A H 0.630(2) 0.465(6) 0.3082(8) 0.049 Uiso 1 1 d D U .
HW1B H 0.632(2) 0.567(5) 0.3617(15) 0.049 Uiso 1 1 d D U .
HW2 H 0.497(2) 0.463(5) 0.2727(16) 0.049 Uiso 1 1 d D U .
H7A H 0.711(2) -0.232(4) 0.2539(19) 0.049 Uiso 1 1 d D U .

loop_
_atom_site_aniso_label
_atom_site_aniso_U_11
_atom_site_aniso_U_22
_atom_site_aniso_U_33
_atom_site_aniso_U_23
_atom_site_aniso_U_13
_atom_site_aniso_U_12
Cu1 0.0226(3) 0.0198(3) 0.0214(2) -0.00131(15) 0.00727(19) -0.00162(16)
O1 0.0236(11) 0.0216(10) 0.0228(11) -0.0016(8) 0.0069(9) -0.0007(8)
N2 0.0239(13) 0.0165(12) 0.0265(13) 0.0009(10) 0.0080(11) -0.0003(10)
O2 0.0270(12) 0.0240(11) 0.0236(11) -0.0021(8) 0.0087(9) -0.0018(8)
N1 0.0217(13) 0.0177(12) 0.0230(12) -0.0005(9) 0.0058(10) -0.0004(10)
C3 0.0321(17) 0.0129(14) 0.0277(16) -0.0002(11) 0.0111(14) 0.0011(11)
C10 0.0247(16) 0.0125(14) 0.0256(15) -0.0006(11) 0.0055(13) -0.0013(11)
C1 0.0267(17) 0.0126(14) 0.0254(15) 0.0035(11) 0.0081(13) 0.0022(11)
C2 0.0252(16) 0.0142(14) 0.0238(15) 0.0009(11) 0.0079(13) 0.0016(11)
C5 0.0236(16) 0.0153(15) 0.0289(16) 0.0004(11) 0.0085(13) 0.0019(11)
C4 0.0286(17) 0.0143(14) 0.0255(15) 0.0014(11) 0.0090(13) 0.0010(12)
O3 0.0233(11) 0.0264(11) 0.0261(11) -0.0037(8) 0.0082(9) -0.0015(8)
O4 0.0224(11) 0.0273(12) 0.0236(11) -0.0027(8) 0.0076(9) -0.0007(8)
O6 0.0271(12) 0.0263(11) 0.0299(11) -0.0003(9) 0.0139(10) -0.0001(9)
O5 0.0339(13) 0.0254(12) 0.0246(12) -0.0015(8) 0.0120(10) -0.0027(9)
C8 0.0221(16) 0.0197(16) 0.0341(17) 0.0031(12) 0.0045(13) 0.0002(12)
C6 0.0289(17) 0.0192(15) 0.0288(16) -0.0031(12) 0.0082(14) 0.0000(12)
C9 0.0243(16) 0.0187(15) 0.0326(16) 0.0031(12) 0.0103(13) -0.0003(12)
C7 0.0279(17) 0.0208(16) 0.0293(16) -0.0007(12) 0.0019(13) 0.0013(12)
Cu2 0.0222(3) 0.0238(3) 0.0238(3) -0.00187(17) 0.00805(19) -0.00026(17)
N4 0.0237(13) 0.0199(13) 0.0253(13) 0.0010(10) 0.0071(11) -0.0010(10)
C11 0.0270(16) 0.0227(16) 0.0299(16) -0.0011(12) 0.0128(13) -0.0027(12)
N3 0.0257(14) 0.0250(14) 0.0256(13) -0.0027(10) 0.0072(11) -0.0005(10)
C12 0.0261(16) 0.0226(15) 0.0235(14) 0.0005(12) 0.0099(13) -0.0028(12)
C13 0.0294(17) 0.0237(16) 0.0227(15) -0.0004(12) 0.0102(13) -0.0020(12)
O7 0.0307(12) 0.0262(12) 0.0298(12) -0.0052(9) 0.0141(10) -0.0033(9)
OW1 0.0277(12) 0.0229(11) 0.0302(12) -0.0024(9) 0.0088(10) -0.0011(9)
OW3 0.0262(12) 0.0300(12) 0.0303(12) 0.0023(10) 0.0083(10) -0.0019(10)
OW2 0.049(2) 0.0222(17) 0.0268(17) 0.000 0.0129(15) 0.000

loop_
_atom_type_symbol
_atom_type_description
_atom_type_scat_dispersion_real
_atom_type_scat_dispersion_imag
_atom_type_scat_source
C C 0.0181 0.0091 'International Tables Vol C Tables 4.2.6.8 and 6.1.1.4'
H H 0.0000 0.0000 'International Tables Vol C Tables 4.2.6.8 and 6.1.1.4'
Cu Cu -1.9646 0.5888 'International Tables Vol C Tables 4.2.6.8 and 6.1.1.4'
N N 0.0311 0.0180 'International Tables Vol C Tables 4.2.6.8 and 6.1.1.4'
O O 0.0492 0.0322 'International Tables Vol C Tables 4.2.6.8 and 6.1.1.4'

loop_
_geom_angle_atom_site_label_1
_geom_angle_atom_site_label_2
_geom_angle_atom_site_label_3
_geom_angle
N2 Cu1 O1 167.03(10)
N2 Cu1 O2 84.73(10)
N2 Cu1 N1 82.80(11)
O2 Cu1 O1 108.18(9)
N1 Cu1 O1 84.28(10)
N1 Cu1 O2 167.54(10)
C1 O1 Cu1 110.50(19)
C10 N2 Cu1 115.2(2)
C4 N2 Cu1 116.0(2)
C4 N2 C10 128.7(3)
C3 O2 Cu1 111.40(19)
C2 N1 Cu1 115.0(2)
C2 N1 C5 129.4(3)
C5 N1 Cu1 115.2(2)
O2 C3 C4 117.1(3)
O5 C3 O2 125.1(3)
O5 C3 C4 117.8(3)
N2 C10 C5 114.0(3)
C9 C10 N2 126.6(3)
C9 C10 C5 119.4(3)
O1 C1 C2 118.5(3)
O3 C1 O1 125.5(3)
O3 C1 C2 115.9(3)
N1 C2 C1 111.4(3)
O4 C2 N1 130.7(3)
O4 C2 C1 117.8(3)
N1 C5 C10 112.8(3)
C6 C5 N1 126.9(3)
C6 C5 C10 120.3(3)
N2 C4 C3 110.3(3)
O6 C4 N2 129.4(3)
O6 C4 C3 120.4(3)
C1 O3 Cu2 111.41(19)
C2 O4 Cu2 110.13(19)
C9 C8 H8 119.4
C7 C8 H8 119.4
C7 C8 C9 121.3(3)
C5 C6 H6 120.1
C5 C6 C7 119.7(3)
C7 C6 H6 120.1
C10 C9 H9 120.4
C8 C9 C10 119.2(3)
C8 C9 H9 120.4
C8 C7 C6 120.1(3)
C8 C7 H7 120.0
C6 C7 H7 120.0
O3 Cu2 OW1 94.87(9)
O4 Cu2 O3 83.41(9)
O4 Cu2 OW1 102.02(8)
N4 Cu2 O3 171.64(10)
N4 Cu2 O4 88.79(10)
N4 Cu2 OW1 89.68(10)
N3 Cu2 O3 89.54(10)
N3 Cu2 O4 161.14(10)
N3 Cu2 N4 96.97(11)
N3 Cu2 OW1 95.98(10)
Cu2 N4 H4A 107.4
Cu2 N4 H4B 107.4
H4A N4 H4B 106.9
C13 N4 Cu2 119.7(2)
C13 N4 H4A 107.4
C13 N4 H4B 107.4
H11A C11 H11B 108.1
N3 C11 H11A 109.6
N3 C11 H11B 109.6
N3 C11 C12 110.4(2)
C12 C11 H11A 109.6
C12 C11 H11B 109.6
Cu2 N3 H3A 107.9
Cu2 N3 H3B 107.9
C11 N3 Cu2 117.6(2)
C11 N3 H3A 107.9
C11 N3 H3B 107.9
H3A N3 H3B 107.2
C11 C12 H12 108.7
C11 C12 C13 114.4(3)
C13 C12 H12 108.7
O7 C12 C11 107.4(2)
O7 C12 H12 108.7
O7 C12 C13 108.7(2)
N4 C13 C12 112.5(2)
N4 C13 H13A 109.1
N4 C13 H13B 109.1
C12 C13 H13A 109.1
C12 C13 H13B 109.1
H13A C13 H13B 107.8
C12 O7 H7A 106(3)
Cu2 OW1 HW1A 115(3)
Cu2 OW1 HW1B 110(3)
HW1A OW1 HW1B 123(3)
HW3A OW3 HW3B 105(5)

loop_
_geom_bond_atom_site_label_1
_geom_bond_atom_site_label_2
_geom_bond_distance
Cu1 O1 1.983(2)
Cu1 N2 1.914(3)
Cu1 O2 1.959(2)
Cu1 N1 1.928(3)
O1 C1 1.266(4)
N2 C10 1.407(4)
N2 C4 1.318(4)
O2 C3 1.289(4)
N1 C2 1.305(4)
N1 C5 1.413(4)
C3 C4 1.561(5)
C3 O5 1.226(4)
C10 C5 1.422(4)
C10 C9 1.400(5)
C1 C2 1.540(4)
C1 O3 1.248(4)
C2 O4 1.263(4)
C5 C6 1.389(5)
C4 O6 1.247(4)
O3 Cu2 2.018(2)
O4 Cu2 2.003(2)
C8 H8 0.9500
C8 C9 1.393(5)
C8 C7 1.389(5)
C6 H6 0.9500
C6 C7 1.394(5)
C9 H9 0.9500
C7 H7 0.9500
Cu2 N4 1.991(3)
Cu2 N3 1.989(3)
Cu2 OW1 2.282(3)
N4 H4A 0.9100
N4 H4B 0.9100
N4 C13 1.474(4)
C11 H11A 0.9900
C11 H11B 0.9900
C11 N3 1.479(4)
C11 C12 1.519(4)
N3 H3A 0.9100
N3 H3B 0.9100
C12 H12 1.0000
C12 C13 1.525(5)
C12 O7 1.432(4)
C13 H13A 0.9900
C13 H13B 0.9900
O7 H7A 0.84(2)
OW1 HW1A 0.867(18)
OW1 HW1B 0.863(18)
OW3 HW3A 0.82(6)
OW3 HW3B 0.81(6)
OW2 HW2 0.849(19)

loop_
_geom_hbond_atom_site_label_D
_geom_hbond_atom_site_label_H
_geom_hbond_atom_site_label_A
_geom_hbond_distance_DH
_geom_hbond_distance_HA
_geom_hbond_distance_DA
_geom_hbond_angle_DHA
_geom_hbond_site_symmetry_A
N4 H4B OW2 0.91 2.06 2.935(4) 160.0 .
OW3 HW3A O7 0.82(6) 2.01(6) 2.757(4) 153(5) 7_656
OW3 HW3B O2 0.81(6) 2.08(6) 2.876(3) 167(5) .
OW1 HW1B O6 0.863(18) 1.916(18) 2.774(3) 173(4) 5_666
OW2 HW2 O5 0.849(19) 1.94(2) 2.771(4) 168(5) 5_666
O7 H7A OW3 0.84(2) 1.94(2) 2.760(4) 164(5) 6

loop_
_geom_torsion_atom_site_label_1
_geom_torsion_atom_site_label_2
_geom_torsion_atom_site_label_3
_geom_torsion_atom_site_label_4
_geom_torsion
Cu1 O1 C1 C2 4.5(3)
Cu1 O1 C1 O3 -173.8(2)
Cu1 N2 C10 C5 0.2(3)
Cu1 N2 C10 C9 179.5(2)
Cu1 N2 C4 C3 -1.1(3)
Cu1 N2 C4 O6 179.9(3)
Cu1 O2 C3 C4 -7.8(3)
Cu1 O2 C3 O5 172.1(2)
Cu1 N1 C2 C1 -2.2(3)
Cu1 N1 C2 O4 176.4(3)
Cu1 N1 C5 C10 2.1(3)
Cu1 N1 C5 C6 -177.3(2)
O1 C1 C2 N1 -1.8(4)
O1 C1 C2 O4 179.4(2)
O1 C1 O3 Cu2 171.7(2)
N2 C10 C5 N1 -1.5(3)
N2 C10 C5 C6 178.0(3)
N2 C10 C9 C8 -177.3(3)
O2 C3 C4 N2 6.2(4)
O2 C3 C4 O6 -174.7(3)
N1 C2 O4 Cu2 -169.0(3)
N1 C5 C6 C7 179.5(3)
C10 N2 C4 C3 175.6(3)
C10 N2 C4 O6 -3.4(5)
C10 C5 C6 C7 0.1(4)
C1 C2 O4 Cu2 9.6(3)
C2 N1 C5 C10 174.5(3)
C2 N1 C5 C6 -4.9(5)
C2 C1 O3 Cu2 -6.7(3)
C5 N1 C2 C1 -174.6(3)
C5 N1 C2 O4 4.0(5)
C5 C10 C9 C8 1.9(4)
C5 C6 C7 C8 0.6(4)
C4 N2 C10 C5 -176.5(3)
C4 N2 C10 C9 2.8(5)
O3 C1 C2 N1 176.8(2)
O3 C1 C2 O4 -2.0(4)
O5 C3 C4 N2 -173.7(3)
O5 C3 C4 O6 5.3(4)
C9 C10 C5 N1 179.2(2)
C9 C10 C5 C6 -1.3(4)
C9 C8 C7 C6 0.0(5)
C7 C8 C9 C10 -1.2(4)
Cu2 N4 C13 C12 46.2(3)
C11 C12 C13 N4 -68.3(3)
N3 C11 C12 C13 73.4(3)
N3 C11 C12 O7 -165.8(2)
C12 C11 N3 Cu2 -55.3(3)
O7 C12 C13 N4 171.6(2)
